data_7234573
loop_
_publ_author_name
'F. Mezzadri'
'D. Delmonte'
'F. Orlandi'
'C. Pernechele'
'G. Calestani'
'M. Solzi'
'M. Lantieri'
'G. Spina'
'R. Cabassi'
'F. Bolzoni'
'M. Fittipaldi'
'M. Merlini'
'A. Migliori'
'P. Manuel'
'E. Gilioli'

_publ_section_title
;
 Structural and magnetic characterization of the double perovskite
 Pb2FeMoO6
;
_journal_name_full 'Journal of Materials Chemistry C'
_journal_page_first 1533
_journal_page_last 1542
_journal_paper_doi 10.1039/C5TC03529E
_journal_volume 4
_journal_year 2016
_chemical_formula_sum 'Fe0.18 Mo0.15 O Pb0.33'
_chemical_formula_weight 109.70
_chemical_name_systematic Pb2FeMoO6
_space_group_IT_number 225
_space_group_name_Hall '-F 4 2 3'
_space_group_name_H-M_alt 'F m -3 m'
_symmetry_cell_setting cubic
_symmetry_space_group_name_H-M 'F m -3 m'
_cell_angle_alpha 90.0
_cell_angle_beta 90.0
_cell_angle_gamma 90.0
_cell_formula_units_Z 24
_cell_length_a 7.96476(7)
_cell_length_b 7.96476
_cell_length_c 7.96476
_cell_measurement_temperature 310
_cell_volume 505.264(4)
_diffrn_ambient_temperature 310
_diffrn_measurement_device_type '1 synchrotron and 4 banks of neutron TOF'
_exptl_crystal_colour Black
_exptl_crystal_preparation 'Magnetic properties'
_pd_phase_name Pb2FeMoO6
_cod_data_source_file J-Mater-Chem-C-2016-4-1533.cif
_cod_data_source_block 300K_ESRF_PAPER_phase_1
_cod_depositor_comments
;
The following automatic conversions were performed:

data item '_geom_angle_publ_flag' value 'N' was changed to 'n' in
accordance with the built-in table derived from the CIF Core
dictionary named 'cif_core.dic' version 2.4.5 last updated on
2014-11-21 (103 times).

data item '_geom_bond_publ_flag' value 'N' was changed to 'n' in
accordance with the built-in table derived from the CIF Core
dictionary named 'cif_core.dic' version 2.4.5 last updated on
2014-11-21 (49 times).

Automatic conversion script
Id: cif_fix_values 6909 2019-04-08 15:41:33Z antanas 
;
_cod_original_cell_volume 505.264(14)
_cod_database_code 7234573

loop_
_symmetry_equiv_pos_site_id
_symmetry_equiv_pos_as_xyz
1 +x,+y,+z
2 +z,+x,+y
3 +y,+z,+x
4 +x,+y,-z
5 -z,+x,+y
6 +y,-z,+x
7 -z,+x,-y
8 -y,-z,+x
9 +y,-z,-x
10 -x,+y,-z
11 -z,-x,+y
12 +x,-y,-z
13 +y,+x,+z
14 +z,+y,+x
15 +x,+z,+y
16 +y,+x,-z
17 -z,+y,+x
18 +x,-z,+y
19 -z,+y,-x
20 -x,-z,+y
21 +x,-z,-y
22 -y,+x,-z
23 -z,-y,+x
24 +y,-x,-z
-1 -x,-y,-z
-2 -z,-x,-y
-3 -y,-z,-x
-4 -x,-y,+z
-5 +z,-x,-y
-6 -y,+z,-x
-7 +z,-x,+y
-8 +y,+z,-x
-9 -y,+z,+x
-10 +x,-y,+z
-11 +z,+x,-y
-12 -x,+y,+z
-13 -y,-x,-z
-14 -z,-y,-x
-15 -x,-z,-y
-16 -y,-x,+z
-17 +z,-y,-x
-18 -x,+z,-y
-19 +z,-y,+x
-20 +x,+z,-y
-21 -x,+z,+y
-22 +y,-x,+z
-23 +z,+y,-x
-24 -y,+x,+z
101 +x,+y+1/2,+z+1/2
102 +z,+x+1/2,+y+1/2
103 +y,+z+1/2,+x+1/2
104 +x,+y+1/2,-z+1/2
105 -z,+x+1/2,+y+1/2
106 +y,-z+1/2,+x+1/2
107 -z,+x+1/2,-y+1/2
108 -y,-z+1/2,+x+1/2
109 +y,-z+1/2,-x+1/2
110 -x,+y+1/2,-z+1/2
111 -z,-x+1/2,+y+1/2
112 +x,-y+1/2,-z+1/2
113 +y,+x+1/2,+z+1/2
114 +z,+y+1/2,+x+1/2
115 +x,+z+1/2,+y+1/2
116 +y,+x+1/2,-z+1/2
117 -z,+y+1/2,+x+1/2
118 +x,-z+1/2,+y+1/2
119 -z,+y+1/2,-x+1/2
120 -x,-z+1/2,+y+1/2
121 +x,-z+1/2,-y+1/2
122 -y,+x+1/2,-z+1/2
123 -z,-y+1/2,+x+1/2
124 +y,-x+1/2,-z+1/2
-101 -x,-y+1/2,-z+1/2
-102 -z,-x+1/2,-y+1/2
-103 -y,-z+1/2,-x+1/2
-104 -x,-y+1/2,+z+1/2
-105 +z,-x+1/2,-y+1/2
-106 -y,+z+1/2,-x+1/2
-107 +z,-x+1/2,+y+1/2
-108 +y,+z+1/2,-x+1/2
-109 -y,+z+1/2,+x+1/2
-110 +x,-y+1/2,+z+1/2
-111 +z,+x+1/2,-y+1/2
-112 -x,+y+1/2,+z+1/2
-113 -y,-x+1/2,-z+1/2
-114 -z,-y+1/2,-x+1/2
-115 -x,-z+1/2,-y+1/2
-116 -y,-x+1/2,+z+1/2
-117 +z,-y+1/2,-x+1/2
-118 -x,+z+1/2,-y+1/2
-119 +z,-y+1/2,+x+1/2
-120 +x,+z+1/2,-y+1/2
-121 -x,+z+1/2,+y+1/2
-122 +y,-x+1/2,+z+1/2
-123 +z,+y+1/2,-x+1/2
-124 -y,+x+1/2,+z+1/2
201 +x+1/2,+y,+z+1/2
202 +z+1/2,+x,+y+1/2
203 +y+1/2,+z,+x+1/2
204 +x+1/2,+y,-z+1/2
205 -z+1/2,+x,+y+1/2
206 +y+1/2,-z,+x+1/2
207 -z+1/2,+x,-y+1/2
208 -y+1/2,-z,+x+1/2
209 +y+1/2,-z,-x+1/2
210 -x+1/2,+y,-z+1/2
211 -z+1/2,-x,+y+1/2
212 +x+1/2,-y,-z+1/2
213 +y+1/2,+x,+z+1/2
214 +z+1/2,+y,+x+1/2
215 +x+1/2,+z,+y+1/2
216 +y+1/2,+x,-z+1/2
217 -z+1/2,+y,+x+1/2
218 +x+1/2,-z,+y+1/2
219 -z+1/2,+y,-x+1/2
220 -x+1/2,-z,+y+1/2
221 +x+1/2,-z,-y+1/2
222 -y+1/2,+x,-z+1/2
223 -z+1/2,-y,+x+1/2
224 +y+1/2,-x,-z+1/2
-201 -x+1/2,-y,-z+1/2
-202 -z+1/2,-x,-y+1/2
-203 -y+1/2,-z,-x+1/2
-204 -x+1/2,-y,+z+1/2
-205 +z+1/2,-x,-y+1/2
-206 -y+1/2,+z,-x+1/2
-207 +z+1/2,-x,+y+1/2
-208 +y+1/2,+z,-x+1/2
-209 -y+1/2,+z,+x+1/2
-210 +x+1/2,-y,+z+1/2
-211 +z+1/2,+x,-y+1/2
-212 -x+1/2,+y,+z+1/2
-213 -y+1/2,-x,-z+1/2
-214 -z+1/2,-y,-x+1/2
-215 -x+1/2,-z,-y+1/2
-216 -y+1/2,-x,+z+1/2
-217 +z+1/2,-y,-x+1/2
-218 -x+1/2,+z,-y+1/2
-219 +z+1/2,-y,+x+1/2
-220 +x+1/2,+z,-y+1/2
-221 -x+1/2,+z,+y+1/2
-222 +y+1/2,-x,+z+1/2
-223 +z+1/2,+y,-x+1/2
-224 -y+1/2,+x,+z+1/2
301 +x+1/2,+y+1/2,+z
302 +z+1/2,+x+1/2,+y
303 +y+1/2,+z+1/2,+x
304 +x+1/2,+y+1/2,-z
305 -z+1/2,+x+1/2,+y
306 +y+1/2,-z+1/2,+x
307 -z+1/2,+x+1/2,-y
308 -y+1/2,-z+1/2,+x
309 +y+1/2,-z+1/2,-x
310 -x+1/2,+y+1/2,-z
311 -z+1/2,-x+1/2,+y
312 +x+1/2,-y+1/2,-z
313 +y+1/2,+x+1/2,+z
314 +z+1/2,+y+1/2,+x
315 +x+1/2,+z+1/2,+y
316 +y+1/2,+x+1/2,-z
317 -z+1/2,+y+1/2,+x
318 +x+1/2,-z+1/2,+y
319 -z+1/2,+y+1/2,-x
320 -x+1/2,-z+1/2,+y
321 +x+1/2,-z+1/2,-y
322 -y+1/2,+x+1/2,-z
323 -z+1/2,-y+1/2,+x
324 +y+1/2,-x+1/2,-z
-301 -x+1/2,-y+1/2,-z
-302 -z+1/2,-x+1/2,-y
-303 -y+1/2,-z+1/2,-x
-304 -x+1/2,-y+1/2,+z
-305 +z+1/2,-x+1/2,-y
-306 -y+1/2,+z+1/2,-x
-307 +z+1/2,-x+1/2,+y
-308 +y+1/2,+z+1/2,-x
-309 -y+1/2,+z+1/2,+x
-310 +x+1/2,-y+1/2,+z
-311 +z+1/2,+x+1/2,-y
-312 -x+1/2,+y+1/2,+z
-313 -y+1/2,-x+1/2,-z
-314 -z+1/2,-y+1/2,-x
-315 -x+1/2,-z+1/2,-y
-316 -y+1/2,-x+1/2,+z
-317 +z+1/2,-y+1/2,-x
-318 -x+1/2,+z+1/2,-y
-319 +z+1/2,-y+1/2,+x
-320 +x+1/2,+z+1/2,-y
-321 -x+1/2,+z+1/2,+y
-322 +y+1/2,-x+1/2,+z
-323 +z+1/2,+y+1/2,-x
-324 -y+1/2,+x+1/2,+z

loop_
_atom_site_type_symbol
_atom_site_label
_atom_site_fract_x
_atom_site_fract_y
_atom_site_fract_z
_atom_site_occupancy
_atom_site_thermal_displace_type
_atom_site_U_iso_or_equiv
_atom_site_symmetry_multiplicity
Pb PB1 0.22983(24) 0.22983(24) 0.22983(24) 0.25 Uiso 0.0078(8) 32
Fe Fe 0.0 0.0 0.0 0.825(12) Uiso 0.00718(31) 4
Mo Mo 0.5 0.5 0.5 0.725(12) Uiso 0.00718(31) 4
O O 0.7495(4) 0.0 0.0 1.0 Uiso 0.01075(33) 24
Mo FeMo 0.0 0.0 0.0 0.175(12) Uiso 0.00718(31) 4
Fe MoFe 0.5 0.5 0.5 0.275(12) Uiso 0.00718(31) 4

loop_
_atom_type_symbol
_atom_type_number_in_cell
Pb 8.0
Fe 4.399
Mo 3.601
O 24.0

loop_
_geom_angle_atom_site_label_1
_geom_angle_atom_site_label_2
_geom_angle_atom_site_label_3
_geom_angle
_geom_angle_site_symmetry_1
_geom_angle_site_symmetry_2
_geom_angle_site_symmetry_3
_geom_angle_publ_flag
PB1 PB1 PB1 60.0000(4) 109_555 . 207_555 n
PB1 PB1 PB1 60.00000(20) 109_555 . 308_555 n
PB1 PB1 O 117.00680(30) 109_555 . 9_556 n
PB1 PB1 O 176.3596 109_555 . 10_655 n
PB1 PB1 O 117.0068(5) 109_555 . 11_565 n
PB1 PB1 PB1 60.00000(20) 207_555 . 308_555 n
PB1 PB1 O 117.00680(30) 207_555 . 9_556 n
PB1 PB1 O 117.0068(5) 207_555 . 10_655 n
PB1 PB1 O 176.3596 207_555 . 11_565 n
PB1 PB1 O 176.3596 308_555 . 9_556 n
PB1 PB1 O 117.00680(20) 308_555 . 10_655 n
PB1 PB1 O 117.00680(20) 308_555 . 11_565 n
O PB1 O 65.89720(20) 9_556 . 10_655 n
O PB1 O 65.89720(20) 9_556 . 11_565 n
O PB1 O 65.8972(5) 10_655 . 11_565 n
O Fe O 90.0 1_455 . 2_545 n
O Fe O 90.0 1_455 . 3_554 n
O Fe O 90.0 1_455 . 9_556 n
O Fe O 180.0 1_455 . 10_655 n
O Fe O 90.0 1_455 . 11_565 n
O Fe O 90.0 2_545 . 3_554 n
O Fe O 90.0 2_545 . 9_556 n
O Fe O 90.0 2_545 . 10_655 n
O Fe O 180.0 2_545 . 11_565 n
O Fe O 180.0 3_554 . 9_556 n
O Fe O 90.0 3_554 . 10_655 n
O Fe O 90.0 3_554 . 11_565 n
O Fe O 90.0 9_556 . 10_655 n
O Fe O 90.0 9_556 . 11_565 n
O Fe O 90.0 10_655 . 11_565 n
O Mo O 180.0 101_555 . 110_655 n
O Mo O 90.0 101_555 . 202_555 n
O Mo O 90.0 101_555 . 211_565 n
O Mo O 90.0 101_555 . 303_555 n
O Mo O 90.0 101_555 . 309_556 n
O Mo O 90.0 110_655 . 202_555 n
O Mo O 90.0 110_655 . 211_565 n
O Mo O 90.0 110_655 . 303_555 n
O Mo O 90.0 110_655 . 309_556 n
O Mo O 180.0 202_555 . 211_565 n
O Mo O 90.0 202_555 . 303_555 n
O Mo O 90.0 202_555 . 309_556 n
O Mo O 90.0 211_565 . 303_555 n
O Mo O 90.0 211_565 . 309_556 n
O Mo O 180.0 303_555 . 309_556 n
PB1 O PB1 89.7690(8) 5_655 . 7_655 n
PB1 O PB1 89.7690(7) 5_655 . 8_655 n
PB1 O PB1 172.7195 5_655 . -1_655 n
PB1 O Fe 86.3597 5_655 . 1_655 n
PB1 O Mo 93.6403 5_655 . 101_544 n
PB1 O FeMo 86.3597 5_655 . 1_655 n
PB1 O MoFe 93.6403 5_655 . 101_544 n
PB1 O PB1 172.7194 7_655 . 8_655 n
PB1 O PB1 89.7690(7) 7_655 . -1_655 n
PB1 O Fe 86.3597 7_655 . 1_655 n
PB1 O Mo 93.6403 7_655 . 101_544 n
PB1 O FeMo 86.3597 7_655 . 1_655 n
PB1 O MoFe 93.6403 7_655 . 101_544 n
PB1 O PB1 89.7690(8) 8_655 . -1_655 n
PB1 O Fe 86.3597 8_655 . 1_655 n
PB1 O Mo 93.6403 8_655 . 101_544 n
PB1 O FeMo 86.3597 8_655 . 1_655 n
PB1 O MoFe 93.6403 8_655 . 101_544 n
PB1 O Fe 86.3597 -1_655 . 1_655 n
PB1 O Mo 93.6403 -1_655 . 101_544 n
PB1 O FeMo 86.3597 -1_655 . 1_655 n
PB1 O MoFe 93.6403 -1_655 . 101_544 n
Fe O Mo 180.0 1_655 . 101_544 n
Fe O FeMo 0.0 1_655 . 1_655 n
Fe O MoFe 180.0 1_655 . 101_544 n
Mo O FeMo 180.0 101_544 . 1_655 n
Mo O MoFe 0.0 101_544 . 101_544 n
FeMo O MoFe 180.0 1_655 . 101_544 n
O FeMo O 90.0 1_455 . 2_545 n
O FeMo O 90.0 1_455 . 3_554 n
O FeMo O 90.0 1_455 . 9_556 n
O FeMo O 180.0 1_455 . 10_655 n
O FeMo O 90.0 1_455 . 11_565 n
O FeMo O 90.0 2_545 . 3_554 n
O FeMo O 90.0 2_545 . 9_556 n
O FeMo O 90.0 2_545 . 10_655 n
O FeMo O 180.0 2_545 . 11_565 n
O FeMo O 180.0 3_554 . 9_556 n
O FeMo O 90.0 3_554 . 10_655 n
O FeMo O 90.0 3_554 . 11_565 n
O FeMo O 90.0 9_556 . 10_655 n
O FeMo O 90.0 9_556 . 11_565 n
O FeMo O 90.0 10_655 . 11_565 n
O MoFe O 180.0 101_555 . 110_655 n
O MoFe O 90.0 101_555 . 202_555 n
O MoFe O 90.0 101_555 . 211_565 n
O MoFe O 90.0 101_555 . 303_555 n
O MoFe O 90.0 101_555 . 309_556 n
O MoFe O 90.0 110_655 . 202_555 n
O MoFe O 90.0 110_655 . 211_565 n
O MoFe O 90.0 110_655 . 303_555 n
O MoFe O 90.0 110_655 . 309_556 n
O MoFe O 180.0 202_555 . 211_565 n
O MoFe O 90.0 202_555 . 303_555 n
O MoFe O 90.0 202_555 . 309_556 n
O MoFe O 90.0 211_565 . 303_555 n
O MoFe O 90.0 211_565 . 309_556 n
O MoFe O 180.0 303_555 . 309_556 n

loop_
_geom_bond_atom_site_label_1
_geom_bond_atom_site_label_2
_geom_bond_distance
_geom_bond_site_symmetry_1
_geom_bond_site_symmetry_2
_geom_bond_publ_flag
PB1 O 2.593970(20) . 9_556 n
PB1 O 2.593970(20) . 10_655 n
PB1 O 2.593970(20) . 11_565 n
PB1 O 2.829460(20) . 102_545 n
PB1 O 2.829460(30) . 103_554 n
PB1 O 2.829460(20) . 201_455 n
PB1 O 2.829460(30) . 203_554 n
PB1 O 2.829460(20) . 301_455 n
PB1 O 2.829460(20) . 302_545 n
Fe O 1.995200(20) . 1_455 n
Fe O 1.995200(20) . 2_545 n
Fe O 1.995200(20) . 3_554 n
Fe O 1.995200(20) . 9_556 n
Fe O 1.995200(20) . 10_655 n
Fe O 1.995200(20) . 11_565 n
Mo O 1.987180(20) . 101_555 n
Mo O 1.987180(20) . 110_655 n
Mo O 1.987180(20) . 202_555 n
Mo O 1.987180(20) . 211_565 n
Mo O 1.987180(20) . 303_555 n
Mo O 1.987180(20) . 309_556 n
O PB1 2.593970(20) . 5_655 n
O PB1 2.593970(20) . 7_655 n
O PB1 2.593970(20) . 8_655 n
O PB1 2.593970(20) . -1_655 n
O PB1 2.829460(20) . 201_554 n
O PB1 2.829460(20) . 204_555 n
O PB1 2.829460(20) . 206_554 n
O PB1 2.829460(20) . 209_555 n
O PB1 2.829460(20) . 301_545 n
O PB1 2.829460(20) . 304_545 n
O PB1 2.829460(20) . 306_555 n
O PB1 2.829460(20) . 309_555 n
O Fe 1.995200(20) . 1_655 n
O Mo 1.987180(20) . 101_544 n
O FeMo 1.995200(20) . 1_655 n
O MoFe 1.987180(20) . 101_544 n
FeMo O 1.995200(20) . 1_455 n
FeMo O 1.995200(20) . 2_545 n
FeMo O 1.995200(20) . 3_554 n
FeMo O 1.995200(20) . 9_556 n
FeMo O 1.995200(20) . 10_655 n
FeMo O 1.995200(20) . 11_565 n
MoFe O 1.987180(20) . 101_555 n
MoFe O 1.987180(20) . 110_655 n
MoFe O 1.987180(20) . 202_555 n
MoFe O 1.987180(20) . 211_565 n
MoFe O 1.987180(20) . 303_555 n
MoFe O 1.987180(20) . 309_556 n
